data_7009760
loop_
_publ_author_name
'Miller, Hamish A.'
'Laing, Norman'
'Parsons, Simon'
'Parkin, Andrew'
'Tasker, Peter A.'
'White, David J.'

_publ_section_title
;
 Supramolecular assemblies from ditopic ligands and transition metal
 salts&#x200A;&#x2020;
;
_journal_issue 21
_journal_name_full 'Journal of the Chemical Society, Dalton Transactions'
_journal_page_first 3773
_journal_paper_doi 10.1039/b003436n
_journal_year 2000
_chemical_formula_moiety NiL
_chemical_formula_sum 'C34 H48 N4 Ni O4'
_chemical_formula_weight 635.47
_chemical_name_systematic
; 
 ? 
;
_space_group_IT_number 2
_symmetry_cell_setting triclinic
_symmetry_space_group_name_Hall '-P 1'
_symmetry_space_group_name_H-M 'P -1'
_atom_sites_solution_hydrogens geom
_atom_sites_solution_primary direct
_atom_sites_solution_secondary difmap
_audit_creation_method SHELXL-97
_cell_angle_alpha 72.470(3)
_cell_angle_beta 87.161(5)
_cell_angle_gamma 81.267(4)
_cell_formula_units_Z 2
_cell_length_a 7.3052(5)
_cell_length_b 15.1256(14)
_cell_length_c 15.6704(14)
_cell_measurement_temperature 150(2)
_cell_volume 1631.9(2)
_computing_structure_refinement 'SHELXL-97 (Sheldrick, 1997)'
_computing_structure_solution SIR92
_diffrn_ambient_temperature 150(2)
_diffrn_measured_fraction_theta_full 0.992
_diffrn_measured_fraction_theta_max 0.992
_diffrn_measurement_device_type 'Kappa CCD'
_diffrn_measurement_method Omega-phi
_diffrn_radiation_monochromator graphite
_diffrn_radiation_source 'fine-focus sealed tube'
_diffrn_radiation_type MoK\a
_diffrn_radiation_wavelength 0.71073
_diffrn_reflns_av_R_equivalents 0.1733
_diffrn_reflns_av_sigmaI/netI 0.1968
_diffrn_reflns_limit_h_max 9
_diffrn_reflns_limit_h_min -9
_diffrn_reflns_limit_k_max 18
_diffrn_reflns_limit_k_min -18
_diffrn_reflns_limit_l_max 19
_diffrn_reflns_limit_l_min -19
_diffrn_reflns_number 23521
_diffrn_reflns_theta_full 26.31
_diffrn_reflns_theta_max 26.31
_diffrn_reflns_theta_min 4.09
_exptl_absorpt_coefficient_mu 0.637
_exptl_absorpt_correction_T_max 0.969
_exptl_absorpt_correction_T_min 0.914
_exptl_absorpt_correction_type Sortav
_exptl_crystal_colour orange
_exptl_crystal_density_diffrn 1.293
_exptl_crystal_density_method 'not measured'
_exptl_crystal_description plate
_exptl_crystal_F_000 680
_exptl_crystal_size_max 0.25
_exptl_crystal_size_mid 0.12
_exptl_crystal_size_min 0.05
_refine_diff_density_max 0.494
_refine_diff_density_min -0.438
_refine_diff_density_rms 0.079
_refine_ls_extinction_method none
_refine_ls_goodness_of_fit_ref 0.935
_refine_ls_hydrogen_treatment riding
_refine_ls_matrix_type full
_refine_ls_number_parameters 385
_refine_ls_number_reflns 6557
_refine_ls_number_restraints 30
_refine_ls_restrained_S_all 0.940
_refine_ls_R_factor_all 0.1630
_refine_ls_R_factor_gt 0.0623
_refine_ls_shift/su_max 0.015
_refine_ls_shift/su_mean 0.001
_refine_ls_structure_factor_coef Fsqd
_refine_ls_weighting_details 'calc w=1/[\s^2^(Fo^2^)+(0.0402P)^2^+0.0000P] where P=(Fo^2^+2Fc^2^)/3'
_refine_ls_weighting_scheme calc
_refine_ls_wR_factor_gt 0.1087
_refine_ls_wR_factor_ref 0.1362
_reflns_number_gt 3256
_reflns_number_total 6557
_reflns_threshold_expression >2sigma(I)
_cod_data_source_file b003436n.txt
_cod_data_source_block n1nl12
_cod_depositor_comments
;
The following automatic conversions were performed:
'_atom_site_symetry_multiplicity' tag replaced with
'_atom_site_symmetry_multiplicity'.

Automatic conversion script
Id: cif_correct_tags 1440 2010-10-19 06:21:57Z saulius 

The following automatic conversions were performed:
'_symmetry_cell_setting' value 'Triclinic' changed to 'triclinic'
according to '/home/saulius/struct/CIF-dictionaries/cif_core.dic'
dictionary named 'cif_core.dic' version 2.4.1 from 2010-06-29.

Automatic conversion script
Id: cif_fix_enum 1527 2010-12-29 10:47:43Z saulius 

The following automatic conversions were performed:

'_atom_sites_solution_hydrogens' value 'geometric' was changed to
'geom'.

Automatic conversion script
Id: cif_fix_values 6452 2018-10-05 10:23:21Z andrius 
;
_cod_original_sg_symbol_H-M P-1
_cod_database_code 7009760

loop_
_symmetry_equiv_pos_as_xyz
'x, y, z'
'-x, -y, -z'

loop_
_atom_site_label
_atom_site_type_symbol
_atom_site_fract_x
_atom_site_fract_y
_atom_site_fract_z
_atom_site_U_iso_or_equiv
_atom_site_adp_type
_atom_site_occupancy
_atom_site_symmetry_multiplicity
_atom_site_calc_flag
_atom_site_refinement_flags
_atom_site_disorder_assembly
_atom_site_disorder_group
Ni1 Ni 0.34097(7) 0.42750(4) 0.51199(3) 0.02740(18) Uani 1 1 d . . .
C1A C 0.2791(5) 0.5269(3) 0.3282(3) 0.0267(10) Uani 1 1 d . . .
O1A O 0.3470(3) 0.44987(18) 0.38929(16) 0.0282(7) Uani 1 1 d . . .
C2A C 0.1960(5) 0.6088(3) 0.3472(3) 0.0258(9) Uani 1 1 d . . .
C21A C 0.1713(5) 0.6131(3) 0.4369(3) 0.0285(10) Uani 1 1 d . . .
H21A H 0.1167 0.6710 0.4453 0.034 Uiso 1 1 calc R . .
N2A N 0.2178(4) 0.5439(2) 0.5074(2) 0.0257(8) Uani 1 1 d . . .
C22A C 0.1895(7) 0.5625(3) 0.5946(3) 0.0545(13) Uani 1 1 d . . .
H22A H 0.0602 0.5919 0.5990 0.065 Uiso 1 1 calc R . .
H22B H 0.2728 0.6068 0.5991 0.065 Uiso 1 1 calc R . .
C3A C 0.1306(5) 0.6892(3) 0.2768(3) 0.0326(11) Uani 1 1 d . . .
H3A H 0.0787 0.7444 0.2913 0.039 Uiso 1 1 calc R . .
C4A C 0.1382(5) 0.6916(3) 0.1887(3) 0.0339(11) Uani 1 1 d . . .
C41A C 0.0738(6) 0.7773(3) 0.1098(3) 0.0398(11) Uani 1 1 d . . .
C42A C 0.0048(6) 0.8632(3) 0.1416(3) 0.0527(13) Uani 1 1 d . . .
H42A H -0.0342 0.9172 0.0898 0.079 Uiso 1 1 calc R . .
H42B H 0.1050 0.8770 0.1727 0.079 Uiso 1 1 calc R . .
H42C H -0.1004 0.8503 0.1824 0.079 Uiso 1 1 calc R . .
C43A C -0.0847(6) 0.7582(3) 0.0604(3) 0.0529(13) Uani 1 1 d . . .
H43A H -0.1244 0.8136 0.0100 0.079 Uiso 1 1 calc R . .
H43B H -0.1891 0.7442 0.1016 0.079 Uiso 1 1 calc R . .
H43C H -0.0420 0.7047 0.0380 0.079 Uiso 1 1 calc R . .
C44A C 0.2351(6) 0.7999(3) 0.0442(3) 0.0574(14) Uani 1 1 d . . .
H44A H 0.1936 0.8553 -0.0060 0.086 Uiso 1 1 calc R . .
H44B H 0.2774 0.7465 0.0216 0.086 Uiso 1 1 calc R . .
H44C H 0.3372 0.8125 0.0750 0.086 Uiso 1 1 calc R . .
C5A C 0.2126(5) 0.6074(3) 0.1715(3) 0.0340(11) Uani 1 1 d . . .
H5A H 0.2126 0.6057 0.1114 0.041 Uiso 1 1 calc R . .
C6A C 0.2861(5) 0.5267(3) 0.2365(3) 0.0271(10) Uani 1 1 d . . .
C61A C 0.3653(5) 0.4399(3) 0.2134(2) 0.0320(10) Uani 1 1 d . . .
H61A H 0.3465 0.3850 0.2649 0.038 Uiso 1 1 calc R . .
H61B H 0.2954 0.4364 0.1622 0.038 Uiso 1 1 calc R . .
N62A N 0.5650(4) 0.4333(2) 0.1900(2) 0.0317(8) Uani 1 1 d . . .
C63A C 0.6244(6) 0.3445(3) 0.1707(3) 0.0481(12) Uani 1 1 d . . .
H63A H 0.5466 0.3405 0.1223 0.058 Uiso 1 1 calc R . .
H63B H 0.6066 0.2920 0.2247 0.058 Uiso 1 1 calc R . .
C64A C 0.8254(6) 0.3355(3) 0.1424(3) 0.0610(14) Uani 1 1 d . . .
H64A H 0.9040 0.3365 0.1917 0.073 Uiso 1 1 calc R . .
H64B H 0.8616 0.2749 0.1298 0.073 Uiso 1 1 calc R . .
O65A O 0.8545(4) 0.4102(2) 0.0646(2) 0.0619(9) Uani 1 1 d . . .
C66A C 0.8046(6) 0.4965(3) 0.0845(3) 0.0495(13) Uani 1 1 d . . .
H66A H 0.8263 0.5488 0.0310 0.059 Uiso 1 1 calc R . .
H66B H 0.8848 0.4979 0.1331 0.059 Uiso 1 1 calc R . .
C67A C 0.6052(5) 0.5105(3) 0.1128(3) 0.0375(11) Uani 1 1 d . . .
H67A H 0.5780 0.5701 0.1281 0.045 Uiso 1 1 calc R . .
H67B H 0.5243 0.5150 0.0624 0.045 Uiso 1 1 calc R . .
O1B O 0.4809(3) 0.31426(18) 0.51547(16) 0.0279(7) Uani 1 1 d . . .
C1B C 0.5160(5) 0.2404(3) 0.5849(3) 0.0257(9) Uani 1 1 d . . .
C2B C 0.4586(5) 0.2376(3) 0.6726(3) 0.0270(10) Uani 1 1 d . . .
C21B C 0.3690(5) 0.3198(3) 0.6920(3) 0.0303(10) Uani 1 1 d . . .
H21B H 0.3432 0.3151 0.7531 0.036 Uiso 1 1 calc R . .
N2B N 0.3199(4) 0.3999(2) 0.6343(2) 0.0229(7) Uani 1 1 d . . .
C22B C 0.2276(5) 0.4748(3) 0.6690(3) 0.0364(11) Uani 1 1 d . . .
H22C H 0.3076 0.4842 0.7138 0.044 Uiso 1 1 calc R . .
H22D H 0.1100 0.4574 0.6987 0.044 Uiso 1 1 calc R . .
C3B C 0.4895(5) 0.1520(3) 0.7427(3) 0.0353(11) Uani 1 1 d . . .
H3B H 0.4529 0.1517 0.8018 0.042 Uiso 1 1 calc R . .
C4B C 0.5707(5) 0.0693(3) 0.7283(3) 0.0356(11) Uani 1 1 d . A .
C41B C 0.5887(5) -0.0269(3) 0.8002(3) 0.0435(12) Uani 1 1 d D . .
C42B C 0.5097(14) -0.0216(8) 0.8911(5) 0.041(3) Uiso 0.50 1 d PD A 1
H42D H 0.5255 -0.0845 0.9341 0.061 Uiso 0.50 1 calc PR A 1
H42E H 0.3776 0.0035 0.8849 0.061 Uiso 0.50 1 calc PR A 1
H42F H 0.5754 0.0195 0.9124 0.061 Uiso 0.50 1 calc PR A 1
C43B C 0.4866(13) -0.0924(7) 0.7686(7) 0.044(3) Uiso 0.50 1 d PD A 1
H43D H 0.4976 -0.1538 0.8140 0.066 Uiso 0.50 1 calc PR A 1
H43E H 0.5412 -0.0994 0.7122 0.066 Uiso 0.50 1 calc PR A 1
H43F H 0.3556 -0.0659 0.7594 0.066 Uiso 0.50 1 calc PR A 1
C44B C 0.7976(9) -0.0675(8) 0.8086(8) 0.046(4) Uiso 0.50 1 d PD A 1
H44D H 0.8140 -0.1289 0.8542 0.069 Uiso 0.50 1 calc PR A 1
H44E H 0.8662 -0.0249 0.8261 0.069 Uiso 0.50 1 calc PR A 1
H44F H 0.8443 -0.0745 0.7509 0.069 Uiso 0.50 1 calc PR A 1
C45B C 0.5569(14) -0.0156(8) 0.8949(5) 0.034(3) Uiso 0.50 1 d PD A 2
H45A H 0.5695 -0.0775 0.9395 0.051 Uiso 0.50 1 calc PR A 2
H45B H 0.4322 0.0177 0.8987 0.051 Uiso 0.50 1 calc PR A 2
H45C H 0.6488 0.0203 0.9066 0.051 Uiso 0.50 1 calc PR A 2
C46B C 0.4350(13) -0.0786(8) 0.7810(8) 0.059(4) Uiso 0.50 1 d PD A 2
H46A H 0.4411 -0.1405 0.8254 0.088 Uiso 0.50 1 calc PR A 2
H46B H 0.4532 -0.0860 0.7210 0.088 Uiso 0.50 1 calc PR A 2
H46C H 0.3135 -0.0421 0.7843 0.088 Uiso 0.50 1 calc PR A 2
C47B C 0.7783(10) -0.0849(8) 0.8006(9) 0.054(4) Uiso 0.50 1 d PD A 2
H47A H 0.7820 -0.1449 0.8478 0.081 Uiso 0.50 1 calc PR A 2
H47B H 0.8738 -0.0508 0.8119 0.081 Uiso 0.50 1 calc PR A 2
H47C H 0.8012 -0.0964 0.7425 0.081 Uiso 0.50 1 calc PR A 2
C5B C 0.6334(5) 0.0750(3) 0.6403(3) 0.0334(10) Uani 1 1 d . . .
H5B H 0.6913 0.0194 0.6283 0.040 Uiso 1 1 calc R A .
C6B C 0.6146(5) 0.1570(3) 0.5714(3) 0.0279(10) Uani 1 1 d . A .
C61B C 0.6928(5) 0.1598(3) 0.4810(3) 0.0287(10) Uani 1 1 d . . .
H61C H 0.7007 0.0969 0.4729 0.034 Uiso 1 1 calc R A .
H61D H 0.6085 0.2041 0.4347 0.034 Uiso 1 1 calc R . .
N62B N 0.8790(4) 0.1892(2) 0.4688(2) 0.0375(9) Uani 1 1 d . A .
C63B C 1.0114(5) 0.1199(3) 0.5309(4) 0.0592(15) Uani 1 1 d . . .
H63C H 1.0066 0.0568 0.5254 0.071 Uiso 1 1 calc R A .
H63D H 0.9781 0.1189 0.5932 0.071 Uiso 1 1 calc R . .
C64B C 1.2050(7) 0.1446(4) 0.5099(5) 0.098(2) Uani 1 1 d . A .
H64C H 1.2108 0.2056 0.5201 0.118 Uiso 1 1 calc R . .
H64D H 1.2933 0.0966 0.5514 0.118 Uiso 1 1 calc R . .
O65B O 1.2598(5) 0.1501(4) 0.4209(5) 0.116(2) Uani 1 1 d . . .
C66B C 1.1391(8) 0.2222(4) 0.3648(5) 0.093(2) Uani 1 1 d . A .
H66C H 1.1777 0.2305 0.3018 0.111 Uiso 1 1 calc R . .
H66D H 1.1454 0.2815 0.3784 0.111 Uiso 1 1 calc R . .
C67B C 0.9390(6) 0.2005(3) 0.3771(3) 0.0580(14) Uani 1 1 d . . .
H67C H 0.8561 0.2522 0.3363 0.070 Uiso 1 1 calc R A .
H67D H 0.9315 0.1423 0.3616 0.070 Uiso 1 1 calc R . .

loop_
_atom_site_aniso_label
_atom_site_aniso_U_11
_atom_site_aniso_U_22
_atom_site_aniso_U_33
_atom_site_aniso_U_23
_atom_site_aniso_U_13
_atom_site_aniso_U_12
Ni1 0.0309(3) 0.0254(3) 0.0258(3) -0.0083(2) 0.0009(2) -0.0024(2)
C1A 0.022(2) 0.028(3) 0.028(3) -0.005(2) 0.0021(18) -0.0044(18)
O1A 0.0345(15) 0.0257(17) 0.0241(16) -0.0085(14) 0.0001(12) -0.0012(13)
C2A 0.025(2) 0.025(3) 0.024(3) -0.005(2) 0.0019(18) -0.0016(18)
C21A 0.028(2) 0.023(3) 0.034(3) -0.010(2) 0.0058(19) -0.0018(18)
N2A 0.0295(18) 0.024(2) 0.023(2) -0.0081(18) 0.0038(15) -0.0001(15)
C22A 0.084(4) 0.045(3) 0.034(3) -0.019(3) 0.021(3) -0.001(3)
C3A 0.028(2) 0.030(3) 0.040(3) -0.011(2) 0.001(2) -0.0037(19)
C4A 0.032(2) 0.035(3) 0.033(3) -0.006(2) 0.002(2) -0.009(2)
C41A 0.046(3) 0.030(3) 0.034(3) 0.002(2) 0.000(2) -0.002(2)
C42A 0.061(3) 0.040(3) 0.046(3) 0.002(3) -0.004(2) 0.001(2)
C43A 0.050(3) 0.059(4) 0.036(3) 0.004(3) -0.006(2) -0.001(2)
C44A 0.052(3) 0.051(3) 0.051(3) 0.011(3) 0.005(2) -0.010(3)
C5A 0.033(2) 0.046(3) 0.023(3) -0.005(2) 0.0008(19) -0.014(2)
C6A 0.030(2) 0.026(3) 0.024(2) -0.005(2) 0.0006(18) -0.0060(19)
C61A 0.037(2) 0.033(3) 0.023(2) -0.005(2) -0.0014(19) -0.006(2)
N62A 0.042(2) 0.029(2) 0.023(2) -0.0080(17) 0.0093(16) -0.0047(16)
C63A 0.063(3) 0.037(3) 0.044(3) -0.014(2) 0.018(2) -0.008(2)
C64A 0.074(4) 0.045(3) 0.060(4) -0.018(3) 0.029(3) -0.001(3)
O65A 0.082(2) 0.056(2) 0.047(2) -0.022(2) 0.0333(18) -0.0082(19)
C66A 0.059(3) 0.052(4) 0.037(3) -0.014(3) 0.022(2) -0.012(3)
C67A 0.047(3) 0.042(3) 0.027(3) -0.014(2) 0.006(2) -0.011(2)
O1B 0.0356(16) 0.0230(17) 0.0223(16) -0.0063(14) 0.0040(12) 0.0018(12)
C1B 0.031(2) 0.020(2) 0.025(3) -0.005(2) -0.0017(19) -0.0036(18)
C2B 0.035(2) 0.024(3) 0.022(3) -0.007(2) 0.0014(18) -0.0029(19)
C21B 0.035(2) 0.036(3) 0.021(2) -0.009(2) 0.0044(19) -0.006(2)
N2B 0.0293(18) 0.021(2) 0.020(2) -0.0096(17) 0.0027(14) 0.0001(15)
C22B 0.041(2) 0.039(3) 0.033(3) -0.019(2) -0.001(2) 0.001(2)
C3B 0.047(3) 0.037(3) 0.022(3) -0.008(2) 0.005(2) -0.007(2)
C4B 0.048(3) 0.028(3) 0.028(3) -0.006(2) -0.005(2) 0.000(2)
C41B 0.069(3) 0.031(3) 0.029(3) -0.006(2) 0.001(2) -0.005(2)
C5B 0.041(2) 0.025(3) 0.034(3) -0.011(2) -0.005(2) 0.0023(19)
C6B 0.030(2) 0.025(3) 0.029(3) -0.008(2) -0.0022(18) -0.0029(19)
C61B 0.027(2) 0.024(2) 0.034(3) -0.008(2) 0.0005(18) 0.0002(18)
N62B 0.0328(19) 0.030(2) 0.053(3) -0.0188(19) 0.0092(18) -0.0064(16)
C63B 0.034(3) 0.051(3) 0.099(4) -0.031(3) -0.012(3) -0.007(2)
C64B 0.040(4) 0.073(5) 0.198(8) -0.065(5) -0.020(4) -0.001(3)
O65B 0.041(2) 0.084(4) 0.251(7) -0.095(4) 0.045(3) -0.021(2)
C66B 0.085(5) 0.073(5) 0.150(7) -0.072(5) 0.078(4) -0.045(4)
C67B 0.062(3) 0.051(3) 0.070(4) -0.031(3) 0.039(3) -0.021(3)

loop_
_atom_type_symbol
_atom_type_description
_atom_type_scat_dispersion_real
_atom_type_scat_dispersion_imag
_atom_type_scat_source
C C 0.0033 0.0016 'International Tables Vol C Tables 4.2.6.8 and 6.1.1.4'
H H 0.0000 0.0000 'International Tables Vol C Tables 4.2.6.8 and 6.1.1.4'
N N 0.0061 0.0033 'International Tables Vol C Tables 4.2.6.8 and 6.1.1.4'
O O 0.0106 0.0060 'International Tables Vol C Tables 4.2.6.8 and 6.1.1.4'
Ni Ni 0.3393 1.1124 'International Tables Vol C Tables 4.2.6.8 and 6.1.1.4'

loop_
_geom_angle_atom_site_label_1
_geom_angle_atom_site_label_2
_geom_angle_atom_site_label_3
_geom_angle
_geom_angle_site_symmetry_1
_geom_angle_site_symmetry_3
_geom_angle_publ_flag
N2A Ni1 N2B 86.22(14) . . ?
N2A Ni1 O1B 175.75(12) . . ?
N2B Ni1 O1B 94.42(13) . . ?
N2A Ni1 O1A 94.77(13) . . ?
N2B Ni1 O1A 175.46(12) . . ?
O1B Ni1 O1A 84.92(11) . . ?
O1A C1A C2A 124.0(4) . . ?
O1A C1A C6A 118.1(4) . . ?
C2A C1A C6A 117.9(4) . . ?
C1A O1A Ni1 127.3(3) . . ?
C1A C2A C3A 120.1(4) . . ?
C1A C2A C21A 121.7(4) . . ?
C3A C2A C21A 118.2(4) . . ?
N2A C21A C2A 124.7(4) . . ?
C21A N2A C22A 117.1(3) . . ?
C21A N2A Ni1 127.4(3) . . ?
C22A N2A Ni1 115.1(3) . . ?
N2A C22A C22B 110.8(4) . . ?
C4A C3A C2A 123.3(4) . . ?
C3A C4A C5A 115.8(4) . . ?
C3A C4A C41A 125.4(4) . . ?
C5A C4A C41A 118.8(4) . . ?
C4A C41A C43A 110.4(3) . . ?
C4A C41A C42A 111.1(4) . . ?
C43A C41A C42A 108.3(3) . . ?
C4A C41A C44A 109.7(3) . . ?
C43A C41A C44A 108.7(4) . . ?
C42A C41A C44A 108.6(4) . . ?
C6A C5A C4A 124.3(4) . . ?
C5A C6A C1A 118.5(4) . . ?
C5A C6A C61A 121.5(4) . . ?
C1A C6A C61A 119.9(3) . . ?
N62A C61A C6A 114.8(3) . . ?
C67A N62A C63A 109.3(3) . . ?
C67A N62A C61A 112.4(3) . . ?
C63A N62A C61A 108.9(3) . . ?
N62A C63A C64A 111.4(4) . . ?
O65A C64A C63A 110.4(4) . . ?
C64A O65A C66A 108.7(3) . . ?
O65A C66A C67A 112.2(4) . . ?
N62A C67A C66A 111.2(3) . . ?
C1B O1B Ni1 127.6(3) . . ?
O1B C1B C2B 123.9(4) . . ?
O1B C1B C6B 118.4(4) . . ?
C2B C1B C6B 117.7(4) . . ?
C1B C2B C3B 119.8(4) . . ?
C1B C2B C21B 120.8(4) . . ?
C3B C2B C21B 119.4(4) . . ?
N2B C21B C2B 125.9(4) . . ?
C21B N2B C22B 116.8(3) . . ?
C21B N2B Ni1 126.4(3) . . ?
C22B N2B Ni1 116.6(2) . . ?
N2B C22B C22A 109.6(3) . . ?
C4B C3B C2B 122.5(4) . . ?
C3B C4B C5B 116.3(4) . . ?
C3B C4B C41B 124.3(4) . . ?
C5B C4B C41B 119.4(4) . . ?
C47B C41B C43B 94.5(6) . . ?
C47B C41B C42B 116.6(7) . . ?
C43B C41B C42B 108.7(6) . . ?
C47B C41B C4B 113.1(6) . . ?
C43B C41B C4B 109.0(5) . . ?
C42B C41B C4B 113.0(5) . . ?
C47B C41B C45B 106.9(6) . . ?
C43B C41B C45B 121.4(7) . . ?
C42B C41B C45B 14.2(6) . . ?
C4B C41B C45B 110.9(5) . . ?
C47B C41B C46B 110.6(6) . . ?
C43B C41B C46B 17.3(6) . . ?
C42B C41B C46B 94.9(6) . . ?
C4B C41B C46B 106.7(5) . . ?
C45B C41B C46B 108.6(6) . . ?
C47B C41B C44B 13.8(7) . . ?
C43B C41B C44B 108.3(6) . . ?
C42B C41B C44B 110.3(6) . . ?
C4B C41B C44B 107.3(5) . . ?
C45B C41B C44B 98.6(6) . . ?
C46B C41B C44B 124.2(7) . . ?
C6B C5B C4B 123.2(4) . . ?
C5B C6B C1B 120.1(4) . . ?
C5B C6B C61B 120.8(4) . . ?
C1B C6B C61B 119.1(4) . . ?
N62B C61B C6B 111.8(3) . . ?
C67B N62B C63B 110.5(4) . . ?
C67B N62B C61B 109.3(3) . . ?
C63B N62B C61B 110.5(3) . . ?
N62B C63B C64B 109.8(4) . . ?
O65B C64B C63B 112.7(5) . . ?
C66B O65B C64B 107.2(5) . . ?
O65B C66B C67B 111.0(5) . . ?
N62B C67B C66B 110.3(4) . . ?

loop_
_geom_bond_atom_site_label_1
_geom_bond_atom_site_label_2
_geom_bond_distance
_geom_bond_site_symmetry_2
_geom_bond_publ_flag
Ni1 N2A 1.834(3) . ?
Ni1 N2B 1.838(3) . ?
Ni1 O1B 1.844(3) . ?
Ni1 O1A 1.849(2) . ?
C1A O1A 1.311(4) . ?
C1A C2A 1.404(5) . ?
C1A C6A 1.436(5) . ?
C2A C3A 1.411(5) . ?
C2A C21A 1.429(5) . ?
C21A N2A 1.290(4) . ?
N2A C22A 1.474(5) . ?
C22A C22B 1.478(5) . ?
C3A C4A 1.369(5) . ?
C4A C5A 1.405(5) . ?
C4A C41A 1.528(5) . ?
C41A C43A 1.533(5) . ?
C41A C42A 1.535(6) . ?
C41A C44A 1.534(5) . ?
C5A C6A 1.386(5) . ?
C6A C61A 1.492(5) . ?
C61A N62A 1.483(4) . ?
N62A C67A 1.460(5) . ?
N62A C63A 1.462(5) . ?
C63A C64A 1.511(5) . ?
C64A O65A 1.424(5) . ?
O65A C66A 1.424(5) . ?
C66A C67A 1.503(5) . ?
O1B C1B 1.306(4) . ?
C1B C2B 1.406(5) . ?
C1B C6B 1.423(5) . ?
C2B C3B 1.419(5) . ?
C2B C21B 1.424(5) . ?
C21B N2B 1.286(4) . ?
N2B C22B 1.462(5) . ?
C3B C4B 1.378(5) . ?
C4B C5B 1.413(5) . ?
C4B C41B 1.540(5) . ?
C41B C47B 1.522(6) . ?
C41B C43B 1.528(6) . ?
C41B C42B 1.531(6) . ?
C41B C45B 1.547(6) . ?
C41B C46B 1.551(6) . ?
C41B C44B 1.552(6) . ?
C5B C6B 1.371(5) . ?
C6B C61B 1.492(5) . ?
C61B N62B 1.481(4) . ?
N62B C67B 1.449(5) . ?
N62B C63B 1.467(5) . ?
C63B C64B 1.512(6) . ?
C64B O65B 1.414(7) . ?
O65B C66B 1.395(7) . ?
C66B C67B 1.537(6) . ?
